data_7217196
loop_
_publ_author_name
'Cabeza, Javier A.'
'Fern\'andez-Colinas, Jos\'e M.'
'Garc\'ia-\'Alvarez, Pablo'
'Polo, Diego'

_publ_section_title
;
 Steric effects in the reactions of amidinate germylenes with ruthenium
 carbonyl: isolation of a coordinatively unsaturated diruthenium(0)
 derivative
;
_journal_issue 59
_journal_name_full 'RSC Advances'
_journal_page_first 31503
_journal_paper_doi 10.1039/C4RA05972G
_journal_volume 4
_journal_year 2014
_chemical_formula_moiety 'C42 H53 Ge N3 O5 Ru2 Si2 Sn, C7 H8'
_chemical_formula_sum 'C49 H61 Ge N3 O5 Ru2 Si2 Sn'
_chemical_formula_weight 1221.61
_chemical_name_systematic
;
 ?
;
_space_group_IT_number 2
_space_group_name_Hall '-P 1'
_symmetry_cell_setting triclinic
_symmetry_space_group_name_Hall '-P 1'
_symmetry_space_group_name_H-M 'P -1'
_atom_sites_solution_hydrogens geom
_atom_sites_solution_primary direct
_atom_sites_solution_secondary difmap
_audit_creation_method SHELXL-97
_cell_angle_alpha 73.514(3)
_cell_angle_beta 72.315(3)
_cell_angle_gamma 72.066(3)
_cell_formula_units_Z 2
_cell_length_a 13.0728(5)
_cell_length_b 13.3171(4)
_cell_length_c 17.1692(5)
_cell_measurement_reflns_used 11243
_cell_measurement_temperature 154(2)
_cell_measurement_theta_max 69.1730
_cell_measurement_theta_min 3.6480
_cell_volume 2649.05(16)
_computing_cell_refinement
;
CrysAlisPro, Agilent Technologies,
Version 1.171.36.28 (release 01-02-2013 CrysAlis171 .NET)
(compiled Feb  1 2013,16:14:44)
;
_computing_data_collection
;
CrysAlisPro, Agilent Technologies,
Version 1.171.36.28 (release 01-02-2013 CrysAlis171 .NET)
(compiled Feb  1 2013,16:14:44)
;
_computing_data_reduction
;
CrysAlisPro, Agilent Technologies,
Version 1.171.36.28 (release 01-02-2013 CrysAlis171 .NET)
(compiled Feb  1 2013,16:14:44)
;
_computing_molecular_graphics 'MERCUY CSD 3.1 (Build RC5)'
_computing_publication_material 'SHELXL-97 (Sheldrick, 2008)'
_computing_structure_refinement 'SHELXL-97 (Sheldrick, 2008)'
_computing_structure_solution 'SIR-97 (Giacovazzo, 1999)'
_diffrn_ambient_temperature 154(2)
_diffrn_measured_fraction_theta_full 0.991
_diffrn_measured_fraction_theta_max 0.991
_diffrn_measurement_device_type 'Xcalibur, Onyx, Nova'
_diffrn_radiation_monochromator mirror
_diffrn_radiation_source 'Nova (Cu) X-ray Source'
_diffrn_radiation_type 'Cu K\a'
_diffrn_radiation_wavelength 1.5418
_diffrn_reflns_av_R_equivalents 0.0276
_diffrn_reflns_av_sigmaI/netI 0.0331
_diffrn_reflns_limit_h_max 14
_diffrn_reflns_limit_h_min -15
_diffrn_reflns_limit_k_max 11
_diffrn_reflns_limit_k_min -15
_diffrn_reflns_limit_l_max 15
_diffrn_reflns_limit_l_min -20
_diffrn_reflns_number 19749
_diffrn_reflns_theta_full 67.98
_diffrn_reflns_theta_max 67.98
_diffrn_reflns_theta_min 3.57
_exptl_absorpt_coefficient_mu 9.680
_exptl_absorpt_correction_T_max 1.00000
_exptl_absorpt_correction_T_min 0.62476
_exptl_absorpt_correction_type multi-scan
_exptl_absorpt_process_details
;
CrysAlisPro, Agilent Technologies,
Version 1.171.36.28 (release 01-02-2013 CrysAlis171 .NET)
(compiled Feb  1 2013,16:14:44)
Empirical absorption correction using spherical harmonics,
 implemented in SCALE3 ABSPACK scaling algorithm.
;
_exptl_crystal_colour orange
_exptl_crystal_density_diffrn 1.532
_exptl_crystal_density_method 'not measured'
_exptl_crystal_description fragment
_exptl_crystal_F_000 1228
_exptl_crystal_size_max 0.2435
_exptl_crystal_size_mid 0.0863
_exptl_crystal_size_min 0.0811
_refine_diff_density_max 0.627
_refine_diff_density_min -0.573
_refine_diff_density_rms 0.067
_refine_ls_extinction_method none
_refine_ls_goodness_of_fit_ref 1.034
_refine_ls_hydrogen_treatment mixed
_refine_ls_matrix_type full
_refine_ls_number_parameters 659
_refine_ls_number_reflns 9561
_refine_ls_number_restraints 0
_refine_ls_restrained_S_all 1.034
_refine_ls_R_factor_all 0.0310
_refine_ls_R_factor_gt 0.0248
_refine_ls_shift/su_max 0.001
_refine_ls_shift/su_mean 0.000
_refine_ls_structure_factor_coef Fsqd
_refine_ls_weighting_details 'calc w=1/[\s^2^(Fo^2^)+(0.0298P)^2^+0.0000P] where P=(Fo^2^+2Fc^2^)/3'
_refine_ls_weighting_scheme calc
_refine_ls_wR_factor_gt 0.0577
_refine_ls_wR_factor_ref 0.0622
_reflns_number_gt 8416
_reflns_number_total 9561
_reflns_threshold_expression >2sigma(I)
_cod_data_source_file c4ra05972g2.cif
_cod_data_source_block xn13_012_dp523
_cod_depositor_comments
;
The following automatic conversions were performed:

'_symmetry_cell_setting' value 'TRICLINIC' changed to 'triclinic'
according to
/usr/data/users/saulius/crontab/automatic-downloads/rss-feeds/RSC/lib/dictionaries/cif_core.dic
dictionary named 'cif_core.dic' version 2.4.2 from 2011-04-26.

Automatic conversion script
Id: cif_fix_values 2281 2013-09-26 08:29:07Z andrius 
;
_cod_original_cell_volume 2649.05(15)
_cod_database_code 7217196

loop_
_symmetry_equiv_pos_as_xyz
'x, y, z'
'-x, -y, -z'

loop_
_atom_site_label
_atom_site_type_symbol
_atom_site_fract_x
_atom_site_fract_y
_atom_site_fract_z
_atom_site_U_iso_or_equiv
_atom_site_adp_type
_atom_site_occupancy
_atom_site_symmetry_multiplicity
_atom_site_calc_flag
_atom_site_refinement_flags
_atom_site_disorder_assembly
_atom_site_disorder_group
C1 C 0.1890(3) 0.0079(3) 0.3072(2) 0.0489(8) Uani 1 1 d . . .
H1A H 0.2168 -0.0700 0.3100 0.073 Uiso 1 1 calc R . .
H1B H 0.1108 0.0296 0.3054 0.073 Uiso 1 1 calc R . .
H1C H 0.1966 0.0253 0.3566 0.073 Uiso 1 1 calc R . .
C2 C 0.2583(3) 0.0302(3) 0.1516(2) 0.0506(8) Uani 1 1 d . . .
H2A H 0.2996 0.0707 0.1013 0.076 Uiso 1 1 calc R . .
H2B H 0.1824 0.0424 0.1468 0.076 Uiso 1 1 calc R . .
H2C H 0.2944 -0.0469 0.1577 0.076 Uiso 1 1 calc R . .
C3 C 0.1960(3) 0.1883(3) 0.2197(3) 0.0457(8) Uani 1 1 d . . .
C4 C 0.2559(2) 0.0685(2) 0.22811(19) 0.0367(6) Uani 1 1 d . . .
C5 C 0.4408(2) -0.0225(2) 0.26210(16) 0.0286(5) Uani 1 1 d . . .
C6 C 0.4202(2) -0.1332(2) 0.28984(18) 0.0330(6) Uani 1 1 d . . .
C7 C 0.4437(3) -0.1924(2) 0.2287(2) 0.0383(7) Uani 1 1 d . . .
H7 H 0.4697 -0.1616 0.1715 0.046 Uiso 1 1 calc R . .
C8 C 0.4286(3) -0.2970(3) 0.2520(2) 0.0462(8) Uani 1 1 d . . .
H8 H 0.4440 -0.3375 0.2105 0.055 Uiso 1 1 calc R . .
C9 C 0.3917(3) -0.3419(2) 0.3349(2) 0.0447(7) Uani 1 1 d . . .
H9 H 0.3815 -0.4132 0.3504 0.054 Uiso 1 1 calc R . .
C10 C 0.3693(3) -0.2836(2) 0.3955(2) 0.0431(7) Uani 1 1 d . . .
H10 H 0.3438 -0.3149 0.4527 0.052 Uiso 1 1 calc R . .
C11 C 0.3840(3) -0.1798(2) 0.37330(19) 0.0376(6) Uani 1 1 d . . .
H11 H 0.3693 -0.1402 0.4153 0.045 Uiso 1 1 calc R . .
C12 C 0.6204(2) -0.1048(2) 0.30158(18) 0.0338(6) Uani 1 1 d . . .
H12A H 0.6959 -0.1025 0.2670 0.041 Uiso 1 1 calc R . .
H12B H 0.6061 -0.1733 0.3008 0.041 Uiso 1 1 calc R . .
C13 C 0.6152(3) -0.1034(3) 0.3906(2) 0.0441(7) Uani 1 1 d . . .
H13A H 0.6243 -0.0339 0.3925 0.066 Uiso 1 1 calc R . .
H13B H 0.6745 -0.1617 0.4105 0.066 Uiso 1 1 calc R . .
H13C H 0.5434 -0.1139 0.4265 0.066 Uiso 1 1 calc R . .
C14 C 0.7853(3) 0.1270(3) -0.0053(2) 0.0569(9) Uani 1 1 d . . .
H14A H 0.7145 0.1791 -0.0096 0.085 Uiso 1 1 calc R . .
H14B H 0.8111 0.0887 -0.0514 0.085 Uiso 1 1 calc R . .
H14C H 0.8400 0.1653 -0.0085 0.085 Uiso 1 1 calc R . .
C15 C 0.6745(3) -0.0522(3) 0.0926(2) 0.0459(8) Uani 1 1 d . . .
H15A H 0.6743 -0.1142 0.1398 0.069 Uiso 1 1 calc R . .
H15B H 0.7016 -0.0777 0.0400 0.069 Uiso 1 1 calc R . .
H15C H 0.5990 -0.0066 0.0957 0.069 Uiso 1 1 calc R . .
C16 C 0.8993(3) -0.0773(3) 0.1069(3) 0.0625(10) Uani 1 1 d . . .
H16A H 0.9599 -0.0419 0.0932 0.094 Uiso 1 1 calc R . .
H16B H 0.9159 -0.1253 0.0684 0.094 Uiso 1 1 calc R . .
H16C H 0.8911 -0.1195 0.1644 0.094 Uiso 1 1 calc R . .
C17 C 0.7552(3) 0.2839(3) 0.2268(3) 0.0636(11) Uani 1 1 d . . .
H17A H 0.7248 0.3310 0.1797 0.095 Uiso 1 1 calc R . .
H17B H 0.8154 0.3095 0.2314 0.095 Uiso 1 1 calc R . .
H17C H 0.6968 0.2852 0.2786 0.095 Uiso 1 1 calc R . .
C18 C 0.9395(4) 0.1527(5) 0.1263(3) 0.0860(16) Uani 1 1 d . . .
H18A H 0.9803 0.0803 0.1168 0.129 Uiso 1 1 calc R . .
H18B H 0.9854 0.1835 0.1443 0.129 Uiso 1 1 calc R . .
H18C H 0.9209 0.1989 0.0744 0.129 Uiso 1 1 calc R . .
C19 C 0.8453(5) 0.0527(4) 0.3062(3) 0.0825(14) Uani 1 1 d . . .
H19A H 0.7777 0.0500 0.3507 0.124 Uiso 1 1 calc R . .
H19B H 0.8948 0.0801 0.3234 0.124 Uiso 1 1 calc R . .
H19C H 0.8825 -0.0199 0.2958 0.124 Uiso 1 1 calc R . .
C20 C 0.2482(3) 0.3860(2) 0.52462(18) 0.0369(6) Uani 1 1 d . . .
C21 C 0.1598(3) 0.3708(3) 0.5933(2) 0.0496(8) Uani 1 1 d . . .
H21 H 0.0998 0.3505 0.5868 0.059 Uiso 1 1 calc R . .
C22 C 0.1576(4) 0.3848(3) 0.6707(2) 0.0669(11) Uani 1 1 d . . .
H22 H 0.0968 0.3741 0.7168 0.080 Uiso 1 1 calc R . .
C23 C 0.2439(4) 0.4141(4) 0.6804(3) 0.0757(14) Uani 1 1 d . . .
H23 H 0.2427 0.4236 0.7335 0.091 Uiso 1 1 calc R . .
C24 C 0.3322(4) 0.4300(4) 0.6143(3) 0.0682(11) Uani 1 1 d . . .
H24 H 0.3917 0.4507 0.6213 0.082 Uiso 1 1 calc R . .
C25 C 0.3337(3) 0.4155(3) 0.5362(2) 0.0514(8) Uani 1 1 d . . .
H25 H 0.3949 0.4263 0.4904 0.062 Uiso 1 1 calc R . .
C26 C 0.1986(2) 0.5201(2) 0.33175(19) 0.0366(6) Uani 1 1 d . . .
C27 C 0.2254(3) 0.5406(3) 0.2453(2) 0.0462(8) Uani 1 1 d . . .
H27 H 0.2644 0.4826 0.2175 0.055 Uiso 1 1 calc R . .
C28 C 0.1964(3) 0.6444(3) 0.1981(2) 0.0555(9) Uani 1 1 d . . .
H28 H 0.2165 0.6571 0.1387 0.067 Uiso 1 1 calc R . .
C29 C 0.1384(3) 0.7287(3) 0.2379(2) 0.0539(9) Uani 1 1 d . . .
H29 H 0.1178 0.7996 0.2061 0.065 Uiso 1 1 calc R . .
C30 C 0.1104(3) 0.7103(3) 0.3234(2) 0.0526(9) Uani 1 1 d . . .
H30 H 0.0704 0.7686 0.3507 0.063 Uiso 1 1 calc R . .
C31 C 0.1400(3) 0.6072(2) 0.3706(2) 0.0437(7) Uani 1 1 d . . .
H31 H 0.1204 0.5955 0.4299 0.052 Uiso 1 1 calc R . .
C32 C 0.1081(3) 0.2923(2) 0.43193(19) 0.0391(7) Uani 1 1 d . . .
C33 C 0.0232(3) 0.3453(3) 0.3911(2) 0.0477(8) Uani 1 1 d . . .
H33 H 0.0265 0.4126 0.3533 0.057 Uiso 1 1 calc R . .
C34 C -0.0666(3) 0.3021(4) 0.4043(3) 0.0634(10) Uani 1 1 d . . .
H34 H -0.1243 0.3404 0.3763 0.076 Uiso 1 1 calc R . .
C35 C -0.0715(3) 0.2038(4) 0.4580(3) 0.0653(11) Uani 1 1 d . . .
H35 H -0.1318 0.1733 0.4661 0.078 Uiso 1 1 calc R . .
C36 C 0.0105(3) 0.1500(3) 0.4996(3) 0.0585(10) Uani 1 1 d . . .
H36 H 0.0064 0.0827 0.5373 0.070 Uiso 1 1 calc R . .
C37 C 0.0996(3) 0.1936(3) 0.4868(2) 0.0463(8) Uani 1 1 d . . .
H37 H 0.1560 0.1555 0.5161 0.056 Uiso 1 1 calc R . .
C39 C 0.1223(17) 0.4481(15) 0.0595(10) 0.061(4) Uani 0.671(17) 1 d P A 1
C38 C 0.0446(11) 0.4858(15) 0.1332(7) 0.124(5) Uani 0.671(17) 1 d P A 1
H38A H 0.0812 0.4627 0.1796 0.187 Uiso 0.671(17) 1 calc PR A 1
H38B H -0.0199 0.4552 0.1492 0.187 Uiso 0.671(17) 1 calc PR A 1
H38C H 0.0206 0.5648 0.1201 0.187 Uiso 0.671(17) 1 calc PR A 1
C40 C 0.2245(13) 0.4727(9) 0.0256(8) 0.074(3) Uani 0.671(17) 1 d P A 1
H40 H 0.2443 0.5170 0.0505 0.089 Uiso 0.671(17) 1 calc PR A 1
C41 C 0.2939(12) 0.4380(16) -0.0384(9) 0.064(4) Uani 0.671(17) 1 d P A 1
H41 H 0.3586 0.4647 -0.0622 0.077 Uiso 0.671(17) 1 calc PR A 1
C42 C 0.2792(12) 0.3636(16) -0.0743(9) 0.082(4) Uani 0.671(17) 1 d P A 1
H42 H 0.3341 0.3355 -0.1188 0.099 Uiso 0.671(17) 1 calc PR A 1
C43 C 0.1801(12) 0.3327(8) -0.0417(10) 0.093(4) Uani 0.671(17) 1 d P A 1
H43 H 0.1650 0.2835 -0.0649 0.111 Uiso 0.671(17) 1 calc PR A 1
C44 C 0.1041(12) 0.3724(14) 0.0234(13) 0.080(4) Uani 0.671(17) 1 d P A 1
H44 H 0.0372 0.3492 0.0455 0.096 Uiso 0.671(17) 1 calc PR A 1
C39A C 0.104(4) 0.423(3) 0.067(3) 0.061(8) Uani 0.329(17) 1 d P A 2
C38A C -0.0047(18) 0.4404(19) 0.1329(11) 0.092(7) Uani 0.329(17) 1 d P A 2
H38D H -0.0532 0.4010 0.1271 0.138 Uiso 0.329(17) 1 calc PR A 2
H38E H -0.0410 0.5176 0.1255 0.138 Uiso 0.329(17) 1 calc PR A 2
H38F H 0.0105 0.4136 0.1886 0.138 Uiso 0.329(17) 1 calc PR A 2
C40A C 0.157(2) 0.510(2) 0.0482(15) 0.086(7) Uani 0.329(17) 1 d P A 2
H40A H 0.1252 0.5665 0.0783 0.103 Uiso 0.329(17) 1 calc PR A 2
C41A C 0.252(2) 0.512(2) -0.0107(18) 0.091(8) Uani 0.329(17) 1 d P A 2
H41A H 0.2845 0.5707 -0.0209 0.110 Uiso 0.329(17) 1 calc PR A 2
C42A C 0.310(3) 0.425(4) -0.062(2) 0.074(10) Uani 0.329(17) 1 d P A 2
H42A H 0.3798 0.4208 -0.1014 0.089 Uiso 0.329(17) 1 calc PR A 2
C43A C 0.244(2) 0.353(3) -0.0418(16) 0.073(8) Uani 0.329(17) 1 d P A 2
H43A H 0.2674 0.2986 -0.0736 0.088 Uiso 0.329(17) 1 calc PR A 2
C44A C 0.147(2) 0.352(2) 0.020(2) 0.065(8) Uani 0.329(17) 1 d P A 2
H44A H 0.1103 0.2968 0.0290 0.078 Uiso 0.329(17) 1 calc PR A 2
C203 C 0.3808(2) 0.1216(2) 0.39579(18) 0.0352(6) Uani 1 1 d . . .
C202 C 0.4787(3) 0.3787(3) 0.2687(2) 0.0423(7) Uani 1 1 d . . .
C201 C 0.5335(3) 0.2218(3) 0.39937(19) 0.0421(7) Uani 1 1 d . . .
C101 C 0.4629(3) 0.1719(3) 0.06253(19) 0.0420(7) Uani 1 1 d . . .
C102 C 0.4639(3) 0.3365(3) 0.1089(2) 0.0493(8) Uani 1 1 d . . .
Ge1 Ge 0.56834(2) 0.12822(2) 0.228524(18) 0.02738(7) Uani 1 1 d . . .
N1 N 0.37084(19) 0.06330(18) 0.23076(14) 0.0296(5) Uani 1 1 d . . .
N2 N 0.53966(19) -0.01331(17) 0.26423(14) 0.0284(5) Uani 1 1 d . . .
N3 N 0.71834(19) 0.09802(19) 0.17869(15) 0.0349(5) Uani 1 1 d . . .
O203 O 0.34772(19) 0.04951(16) 0.43783(13) 0.0424(5) Uani 1 1 d . . .
O202 O 0.5018(2) 0.45801(18) 0.23585(17) 0.0589(7) Uani 1 1 d . . .
O201 O 0.5915(2) 0.2114(3) 0.44036(15) 0.0653(7) Uani 1 1 d . . .
O101 O 0.4928(2) 0.1525(2) -0.00301(14) 0.0604(7) Uani 1 1 d . . .
O102 O 0.4988(3) 0.4104(2) 0.07267(19) 0.0775(9) Uani 1 1 d . . .
Ru2 Ru 0.439774(18) 0.243252(16) 0.327653(13) 0.02956(6) Uani 1 1 d . . .
Ru1 Ru 0.415857(18) 0.211278(16) 0.165889(13) 0.03125(6) Uani 1 1 d . . .
Si2 Si 0.80931(7) 0.14366(7) 0.20939(6) 0.04305(19) Uani 1 1 d . . .
Si1 Si 0.76683(7) 0.02804(7) 0.09657(5) 0.03913(18) Uani 1 1 d . . .
Sn1 Sn 0.248431(16) 0.360589(14) 0.405701(12) 0.03316(6) Uani 1 1 d . . .
H3B H 0.124(3) 0.202(3) 0.210(2) 0.051(10) Uiso 1 1 d . . .
H3C H 0.184(3) 0.205(3) 0.274(3) 0.058(11) Uiso 1 1 d . . .
H3A H 0.236(3) 0.225(3) 0.175(3) 0.051(11) Uiso 1 1 d . . .
H100 H 0.347(3) 0.260(3) 0.264(2) 0.049(9) Uiso 1 1 d . . .

loop_
_atom_site_aniso_label
_atom_site_aniso_U_11
_atom_site_aniso_U_22
_atom_site_aniso_U_33
_atom_site_aniso_U_23
_atom_site_aniso_U_13
_atom_site_aniso_U_12
C1 0.0331(17) 0.060(2) 0.052(2) -0.0080(16) -0.0077(14) -0.0147(15)
C2 0.0465(19) 0.060(2) 0.056(2) -0.0245(17) -0.0234(16) -0.0062(16)
C3 0.0358(18) 0.0507(19) 0.052(2) -0.0139(17) -0.0172(16) -0.0029(15)
C4 0.0335(15) 0.0410(15) 0.0383(16) -0.0097(13) -0.0126(12) -0.0077(12)
C5 0.0341(15) 0.0279(13) 0.0236(13) -0.0082(10) -0.0039(11) -0.0076(11)
C6 0.0329(15) 0.0313(14) 0.0364(15) -0.0097(12) -0.0082(12) -0.0075(11)
C7 0.0405(17) 0.0368(15) 0.0384(16) -0.0107(13) -0.0076(13) -0.0095(13)
C8 0.051(2) 0.0376(16) 0.058(2) -0.0200(15) -0.0140(16) -0.0111(14)
C9 0.0440(18) 0.0327(15) 0.060(2) -0.0090(14) -0.0114(15) -0.0142(13)
C10 0.0434(18) 0.0378(16) 0.0452(18) -0.0013(13) -0.0079(14) -0.0150(13)
C11 0.0419(17) 0.0377(15) 0.0353(15) -0.0086(12) -0.0083(13) -0.0124(13)
C12 0.0300(15) 0.0286(13) 0.0383(15) -0.0040(11) -0.0085(12) -0.0031(11)
C13 0.0451(18) 0.0455(17) 0.0376(16) -0.0018(13) -0.0163(14) -0.0051(14)
C14 0.056(2) 0.081(3) 0.0335(17) -0.0059(17) -0.0030(16) -0.030(2)
C15 0.052(2) 0.0515(18) 0.0348(16) -0.0187(14) -0.0024(14) -0.0133(15)
C16 0.043(2) 0.064(2) 0.075(3) -0.030(2) -0.0017(18) -0.0029(17)
C17 0.050(2) 0.067(2) 0.085(3) -0.026(2) -0.009(2) -0.0271(19)
C18 0.054(3) 0.131(4) 0.098(4) -0.061(3) 0.010(2) -0.051(3)
C19 0.093(4) 0.087(3) 0.090(3) 0.004(3) -0.061(3) -0.036(3)
C20 0.0400(17) 0.0325(14) 0.0336(15) -0.0127(12) -0.0080(12) 0.0020(12)
C21 0.049(2) 0.0480(18) 0.0438(18) -0.0157(15) -0.0054(15) 0.0001(15)
C22 0.070(3) 0.075(3) 0.041(2) -0.0205(18) -0.0073(19) 0.005(2)
C23 0.093(4) 0.079(3) 0.050(2) -0.031(2) -0.034(2) 0.020(2)
C24 0.065(3) 0.078(3) 0.074(3) -0.037(2) -0.036(2) 0.004(2)
C25 0.051(2) 0.0489(19) 0.054(2) -0.0168(16) -0.0127(16) -0.0051(16)
C26 0.0345(16) 0.0359(15) 0.0391(16) -0.0061(12) -0.0114(13) -0.0069(12)
C27 0.054(2) 0.0389(16) 0.0434(18) -0.0089(14) -0.0128(15) -0.0059(14)
C28 0.071(3) 0.0481(19) 0.0423(19) -0.0021(15) -0.0173(17) -0.0093(18)
C29 0.058(2) 0.0360(17) 0.057(2) 0.0037(15) -0.0172(18) -0.0056(15)
C30 0.047(2) 0.0386(17) 0.061(2) -0.0132(16) -0.0037(17) -0.0022(14)
C31 0.0399(17) 0.0379(16) 0.0449(18) -0.0086(14) -0.0019(14) -0.0059(13)
C32 0.0367(16) 0.0404(16) 0.0387(16) -0.0164(13) 0.0005(13) -0.0091(13)
C33 0.0401(18) 0.0504(18) 0.0503(19) -0.0143(15) -0.0071(15) -0.0078(14)
C34 0.042(2) 0.081(3) 0.072(3) -0.031(2) -0.0119(19) -0.0108(19)
C35 0.049(2) 0.080(3) 0.076(3) -0.037(2) 0.004(2) -0.029(2)
C36 0.055(2) 0.056(2) 0.064(2) -0.0226(18) 0.0098(19) -0.0265(18)
C37 0.0462(19) 0.0459(17) 0.0431(18) -0.0148(14) 0.0029(15) -0.0141(15)
C39 0.078(8) 0.057(11) 0.048(6) 0.008(6) -0.025(5) -0.026(7)
C38 0.081(8) 0.210(15) 0.073(6) -0.039(8) -0.024(6) -0.008(8)
C40 0.100(9) 0.064(6) 0.070(7) -0.005(5) -0.044(7) -0.020(6)
C41 0.050(6) 0.094(11) 0.047(8) -0.026(6) -0.002(6) -0.013(6)
C42 0.067(8) 0.084(8) 0.087(10) -0.028(9) -0.031(7) 0.013(6)
C43 0.099(9) 0.070(5) 0.127(10) -0.045(5) -0.057(7) 0.006(5)
C44 0.071(9) 0.065(8) 0.110(8) 0.005(7) -0.049(9) -0.018(7)
C39A 0.065(16) 0.024(10) 0.076(14) 0.029(8) -0.021(10) -0.016(9)
C38A 0.072(13) 0.114(15) 0.047(8) 0.007(8) -0.001(8) 0.002(10)
C40A 0.090(15) 0.084(15) 0.091(15) -0.011(12) -0.044(13) -0.016(14)
C41A 0.094(16) 0.089(17) 0.089(16) 0.018(14) -0.047(14) -0.027(14)
C42A 0.079(14) 0.067(13) 0.047(18) -0.017(13) 0.017(11) -0.002(11)
C43A 0.08(2) 0.061(10) 0.057(13) 0.004(10) -0.004(11) -0.007(12)
C44A 0.059(15) 0.040(11) 0.084(14) 0.024(10) -0.036(14) -0.011(11)
C203 0.0363(16) 0.0389(16) 0.0307(14) -0.0147(13) -0.0066(12) -0.0041(13)
C202 0.0402(17) 0.0388(17) 0.0455(18) -0.0148(14) -0.0051(14) -0.0056(13)
C201 0.0465(18) 0.0510(18) 0.0319(15) -0.0114(13) -0.0057(14) -0.0174(15)
C101 0.0451(18) 0.0461(17) 0.0332(16) -0.0038(13) -0.0164(14) -0.0059(14)
C102 0.061(2) 0.0482(19) 0.0389(17) 0.0016(15) -0.0209(16) -0.0148(16)
Ge1 0.02899(16) 0.02827(15) 0.02420(15) -0.00511(12) -0.00554(12) -0.00711(12)
N1 0.0287(12) 0.0312(11) 0.0298(12) -0.0078(9) -0.0078(9) -0.0064(9)
N2 0.0301(12) 0.0276(11) 0.0268(11) -0.0066(9) -0.0079(9) -0.0042(9)
N3 0.0299(12) 0.0416(13) 0.0324(12) -0.0092(10) -0.0032(10) -0.0102(10)
O203 0.0503(13) 0.0361(11) 0.0359(11) -0.0064(9) -0.0003(10) -0.0145(10)
O202 0.0660(16) 0.0331(12) 0.0688(17) -0.0073(11) 0.0009(13) -0.0196(11)
O201 0.0690(18) 0.100(2) 0.0394(13) -0.0068(13) -0.0217(13) -0.0362(16)
O101 0.0676(17) 0.0792(17) 0.0324(13) -0.0173(12) -0.0137(11) -0.0079(14)
O102 0.116(3) 0.0635(17) 0.0603(17) 0.0212(14) -0.0334(17) -0.0508(18)
Ru2 0.03346(12) 0.02744(10) 0.02734(11) -0.00723(8) -0.00528(8) -0.00731(8)
Ru1 0.03533(12) 0.03055(11) 0.02671(11) -0.00282(8) -0.01048(9) -0.00622(8)
Si2 0.0343(4) 0.0529(5) 0.0460(5) -0.0124(4) -0.0091(4) -0.0149(4)
Si1 0.0356(4) 0.0480(5) 0.0312(4) -0.0128(3) 0.0003(3) -0.0107(4)
Sn1 0.03468(11) 0.03071(10) 0.03206(10) -0.00873(7) -0.00486(8) -0.00616(7)

loop_
_atom_type_symbol
_atom_type_description
_atom_type_scat_dispersion_real
_atom_type_scat_dispersion_imag
_atom_type_scat_source
C C 0.0181 0.0091 'International Tables Vol C Tables 4.2.6.8 and 6.1.1.4'
H H 0.0000 0.0000 'International Tables Vol C Tables 4.2.6.8 and 6.1.1.4'
Ge Ge -1.0885 0.8855 'International Tables Vol C Tables 4.2.6.8 and 6.1.1.4'
N N 0.0311 0.0180 'International Tables Vol C Tables 4.2.6.8 and 6.1.1.4'
O O 0.0492 0.0322 'International Tables Vol C Tables 4.2.6.8 and 6.1.1.4'
Ru Ru 0.0552 3.2960 'International Tables Vol C Tables 4.2.6.8 and 6.1.1.4'
Si Si 0.2541 0.3302 'International Tables Vol C Tables 4.2.6.8 and 6.1.1.4'
Sn Sn 0.0259 5.4591 'International Tables Vol C Tables 4.2.6.8 and 6.1.1.4'

loop_
_geom_angle_atom_site_label_1
_geom_angle_atom_site_label_2
_geom_angle_atom_site_label_3
_geom_angle
N1 C4 C2 110.3(2)
N1 C4 C3 105.0(2)
C2 C4 C3 109.3(3)
N1 C4 C1 115.3(2)
C2 C4 C1 110.0(3)
C3 C4 C1 106.6(3)
N1 C5 N2 119.3(2)
N1 C5 C6 123.3(2)
N2 C5 C6 117.2(2)
C11 C6 C7 119.6(3)
C11 C6 C5 122.7(2)
C7 C6 C5 117.7(3)
C6 C7 C8 119.6(3)
C9 C8 C7 120.2(3)
C8 C9 C10 120.2(3)
C9 C10 C11 120.2(3)
C10 C11 C6 120.2(3)
N2 C12 C13 112.9(2)
C25 C20 C21 117.8(3)
C25 C20 Sn1 122.3(2)
C21 C20 Sn1 119.8(2)
C22 C21 C20 121.4(4)
C23 C22 C21 119.5(4)
C22 C23 C24 120.7(4)
C23 C24 C25 119.4(4)
C20 C25 C24 121.2(4)
C27 C26 C31 117.8(3)
C27 C26 Sn1 121.8(2)
C31 C26 Sn1 120.4(2)
C26 C27 C28 121.4(3)
C29 C28 C27 119.6(3)
C30 C29 C28 120.0(3)
C29 C30 C31 120.5(3)
C30 C31 C26 120.7(3)
C33 C32 C37 117.1(3)
C33 C32 Sn1 119.9(2)
C37 C32 Sn1 122.9(3)
C32 C33 C34 121.6(3)
C35 C34 C33 119.8(4)
C36 C35 C34 120.0(4)
C35 C36 C37 120.1(4)
C36 C37 C32 121.4(4)
C40 C39 C44 114.7(16)
C40 C39 C38 122.7(15)
C44 C39 C38 122.3(16)
C41 C40 C39 122.8(13)
C40 C41 C42 123.6(14)
C43 C42 C41 116.3(12)
C44 C43 C42 120.5(11)
C43 C44 C39 121.7(15)
C44A C39A C40A 117(4)
C44A C39A C38A 131(3)
C40A C39A C38A 112(4)
C41A C40A C39A 121(3)
C40A C41A C42A 123(3)
C43A C42A C41A 108(3)
C44A C43A C42A 127(4)
C39A C44A C43A 123(3)
O203 C203 Ru2 177.9(3)
O202 C202 Ru2 178.5(3)
O201 C201 Ru2 177.7(3)
O101 C101 Ru1 176.7(3)
O102 C102 Ru1 176.5(4)
N3 Ge1 N2 102.02(10)
N3 Ge1 Ru1 129.40(8)
N2 Ge1 Ru1 95.63(7)
N3 Ge1 Ru2 136.49(7)
N2 Ge1 Ru2 109.02(7)
Ru1 Ge1 Ru2 77.436(12)
C5 N1 C4 126.1(2)
C5 N1 Ru1 122.66(18)
C4 N1 Ru1 111.00(17)
C5 N2 C12 122.4(2)
C5 N2 Ge1 117.99(18)
C12 N2 Ge1 119.23(17)
Si2 N3 Si1 120.58(14)
Si2 N3 Ge1 120.64(13)
Si1 N3 Ge1 118.71(13)
C201 Ru2 C203 91.53(13)
C201 Ru2 C202 89.63(14)
C203 Ru2 C202 171.15(12)
C201 Ru2 Ge1 98.83(10)
C203 Ru2 Ge1 90.12(8)
C202 Ru2 Ge1 98.37(9)
C201 Ru2 Sn1 101.88(10)
C203 Ru2 Sn1 84.02(8)
C202 Ru2 Sn1 87.15(9)
Ge1 Ru2 Sn1 158.598(12)
C201 Ru2 Ru1 147.79(10)
C203 Ru2 Ru1 93.76(8)
C202 Ru2 Ru1 89.90(10)
Ge1 Ru2 Ru1 49.467(9)
Sn1 Ru2 Ru1 110.264(10)
C101 Ru1 C102 85.92(15)
C101 Ru1 N1 93.35(12)
C102 Ru1 N1 176.64(13)
C101 Ru1 Ge1 104.57(10)
C102 Ru1 Ge1 95.27(11)
N1 Ru1 Ge1 81.73(6)
C101 Ru1 Ru2 156.65(10)
C102 Ru1 Ru2 89.34(11)
N1 Ru1 Ru2 90.05(6)
Ge1 Ru1 Ru2 53.096(9)
N3 Si2 C19 110.31(16)
N3 Si2 C17 114.09(16)
C19 Si2 C17 108.6(2)
N3 Si2 C18 112.17(16)
C19 Si2 C18 109.0(3)
C17 Si2 C18 102.3(2)
N3 Si1 C14 109.08(15)
N3 Si1 C15 115.48(13)
C14 Si1 C15 106.77(16)
N3 Si1 C16 111.07(16)
C14 Si1 C16 111.45(19)
C15 Si1 C16 102.82(17)
C26 Sn1 C20 105.34(11)
C26 Sn1 C32 103.71(12)
C20 Sn1 C32 104.80(12)
C26 Sn1 Ru2 112.68(8)
C20 Sn1 Ru2 115.38(8)
C32 Sn1 Ru2 113.82(8)

loop_
_geom_bond_atom_site_label_1
_geom_bond_atom_site_label_2
_geom_bond_distance
C1 C4 1.533(4)
C2 C4 1.527(4)
C3 C4 1.532(5)
C4 N1 1.497(4)
C5 N1 1.318(4)
C5 N2 1.348(4)
C5 C6 1.497(4)
C6 C11 1.388(4)
C6 C7 1.393(4)
C7 C8 1.395(4)
C8 C9 1.376(5)
C9 C10 1.381(5)
C10 C11 1.384(4)
C12 N2 1.478(3)
C12 C13 1.514(4)
C14 Si1 1.868(4)
C15 Si1 1.868(3)
C16 Si1 1.883(4)
C17 Si2 1.859(4)
C18 Si2 1.870(4)
C19 Si2 1.853(5)
C20 C25 1.377(5)
C20 C21 1.396(5)
C20 Sn1 2.161(3)
C21 C22 1.385(5)
C22 C23 1.370(7)
C23 C24 1.373(7)
C24 C25 1.401(5)
C26 C27 1.383(4)
C26 C31 1.399(4)
C26 Sn1 2.160(3)
C27 C28 1.393(5)
C28 C29 1.379(5)
C29 C30 1.368(5)
C30 C31 1.387(5)
C32 C33 1.390(5)
C32 C37 1.396(5)
C32 Sn1 2.166(3)
C33 C34 1.393(5)
C34 C35 1.379(6)
C35 C36 1.369(6)
C36 C37 1.391(5)
C39 C40 1.39(2)
C39 C44 1.43(3)
C39 C38 1.47(2)
C40 C41 1.291(18)
C41 C42 1.39(3)
C42 C43 1.384(19)
C43 C44 1.36(2)
C39A C44A 1.29(6)
C39A C40A 1.45(3)
C39A C38A 1.53(5)
C40A C41A 1.34(4)
C41A C42A 1.53(4)
C42A C43A 1.39(6)
C43A C44A 1.39(4)
C203 O203 1.141(4)
C203 Ru2 1.932(3)
C202 O202 1.132(4)
C202 Ru2 1.937(3)
C201 O201 1.137(4)
C201 Ru2 1.897(3)
C101 O101 1.150(4)
C101 Ru1 1.862(3)
C102 O102 1.149(4)
C102 Ru1 1.865(3)
Ge1 N3 1.852(2)
Ge1 N2 1.926(2)
Ge1 Ru1 2.3713(4)
Ge1 Ru2 2.4949(4)
N1 Ru1 2.131(2)
N3 Si2 1.752(3)
N3 Si1 1.760(2)
Ru2 Sn1 2.6906(3)
Ru2 Ru1 3.0453(3)
